data_4343487
loop_
_publ_author_name
'Barnett, Brandon R.'
'Labios, Liezel A.'
'Moore, Curtis E.'
'England, Jason'
'Rheingold, Arnold L.'
'Wieghardt, Karl'
'Figueroa, Joshua S.'

_publ_section_title
;
 Solution Dynamics of Redox Noninnocent Nitrosoarene Ligands: Mapping the
 Electronic Criteria for the Formation of Persistent Metal-Coordinated
 Nitroxide Radicals.
;
_journal_issue 14
_journal_name_full 'Inorganic chemistry'
_journal_page_first 7110
_journal_page_last 7121
_journal_paper_doi 10.1021/acs.inorgchem.5b01252
_journal_volume 54
_journal_year 2015
_chemical_formula_moiety 'C86 H92 N4 O2 Pd, 4(C4 H10 O)'
_chemical_formula_sum 'C102 H132 N4 O6 Pd'
_chemical_formula_weight 1616.59
_chemical_name_common Pd(k1-N-p-PhC6H4NO)2(CNArDipp2)2
_chemical_name_systematic
; 
 ? 
;
_space_group_crystal_system monoclinic
_space_group_IT_number 15
_space_group_name_Hall '-C 2yc'
_space_group_name_H-M_alt 'C 1 2/c 1'
_symmetry_space_group_name_Hall '-C 2yc'
_symmetry_space_group_name_H-M 'C 1 2/c 1'
_atom_sites_solution_hydrogens geom
_atom_sites_solution_primary direct
_atom_sites_solution_secondary difmap
_audit_creation_method SHELXL-2012
_cell_angle_alpha 90
_cell_angle_beta 101.541(4)
_cell_angle_gamma 90
_cell_formula_units_Z 4
_cell_length_a 31.302(3)
_cell_length_b 16.7984(13)
_cell_length_c 16.9621(13)
_cell_measurement_reflns_used 7385
_cell_measurement_temperature 100(2)
_cell_measurement_theta_max 24.79
_cell_measurement_theta_min 2.54
_cell_volume 8738.7(13)
_computing_cell_refinement 'Bruker SAINT'
_computing_data_collection 'Bruker APEX2'
_computing_data_reduction 'Bruker SAINT'
_computing_molecular_graphics 'Bruker SHELXTL'
_computing_publication_material 'Bruker SHELXTL'
_computing_structure_refinement 'SHELXL-2012 (Sheldrick, 2012)'
_computing_structure_solution 'SHELXS-97 (Sheldrick, 2008)'
_diffrn_ambient_temperature 100(2)
_diffrn_detector_area_resol_mean '512 x 512'
_diffrn_measured_fraction_theta_full 0.998
_diffrn_measured_fraction_theta_max 0.991
_diffrn_measurement_device_type 'Bruker APEX-II CCD'
_diffrn_measurement_method '\f and \w scans'
_diffrn_radiation_type MoK\a
_diffrn_radiation_wavelength 0.71073
_diffrn_reflns_av_R_equivalents 0.0389
_diffrn_reflns_av_unetI/netI 0.0461
_diffrn_reflns_laue_measured_fraction_full 0.998
_diffrn_reflns_laue_measured_fraction_max 0.991
_diffrn_reflns_limit_h_max 32
_diffrn_reflns_limit_h_min -37
_diffrn_reflns_limit_k_max 18
_diffrn_reflns_limit_k_min -20
_diffrn_reflns_limit_l_max 20
_diffrn_reflns_limit_l_min -17
_diffrn_reflns_number 28218
_diffrn_reflns_point_group_measured_fraction_full 0.998
_diffrn_reflns_point_group_measured_fraction_max 0.991
_diffrn_reflns_theta_full 25.000
_diffrn_reflns_theta_max 25.390
_diffrn_reflns_theta_min 1.382
_diffrn_source 'fine-focus sealed tube'
_exptl_absorpt_coefficient_mu 0.271
_exptl_absorpt_correction_T_max 0.7452
_exptl_absorpt_correction_T_min 0.6614
_exptl_absorpt_correction_type multi-scan
_exptl_absorpt_process_details SADABS
_exptl_crystal_colour 'Black Red'
_exptl_crystal_density_diffrn 1.229
_exptl_crystal_density_meas ?
_exptl_crystal_description Plate
_exptl_crystal_F_000 3464
_exptl_crystal_size_max 0.240
_exptl_crystal_size_mid 0.180
_exptl_crystal_size_min 0.080
_platon_squeeze_details
; 
 SQUEEZE found two large voids containing 342 electrons in each.  
This density was assigned as 16 molecules of Diethyl ether. 
 Their formula was added to the formula for the unit cell and 
the electron density removed. 
;
_refine_diff_density_max 0.736
_refine_diff_density_min -0.395
_refine_diff_density_rms 0.066
_refine_ls_extinction_method none
_refine_ls_goodness_of_fit_ref 1.037
_refine_ls_hydrogen_treatment constr
_refine_ls_matrix_type full
_refine_ls_number_parameters 447
_refine_ls_number_reflns 7983
_refine_ls_number_restraints 241
_refine_ls_restrained_S_all 1.044
_refine_ls_R_factor_all 0.0643
_refine_ls_R_factor_gt 0.0440
_refine_ls_shift/su_max 0.000
_refine_ls_shift/su_mean 0.000
_refine_ls_structure_factor_coef Fsqd
_refine_ls_weighting_details
; 
 w=1/[\s^2^(Fo^2^)+(0.0768P)^2^+3.5768P] 
 where P=(Fo^2^+2Fc^2^)/3 
;
_refine_ls_weighting_scheme calc
_refine_ls_wR_factor_gt 0.1182
_refine_ls_wR_factor_ref 0.1252
_reflns_Friedel_coverage 0.000
_reflns_number_gt 5808
_reflns_number_total 7983
_reflns_threshold_expression 'I > 2\s(I)'
_cod_data_source_file ic5b01252_si_002.cif
_cod_data_source_block JFig772
_cod_depositor_comments
;
The following automatic conversions were performed:

'_exptl_crystal_density_meas' value 'not measured' was changed to '?'
- the value is perceived as not measured.

Automatic conversion script
Id: cif_fix_values 3271 2015-04-21 07:52:19Z andrius 

 Adding full bibliography for 4343481--4343500.cif.
;
_cod_original_cell_volume 8738.8(12)
_cod_database_code 4343487
_shelx_space_group_comment
; 
The symmetry employed for this shelxl refinement is uniquely defined 
by the following loop, which should always be used as a source of 
symmetry information in preference to the above space-group names. 
They are only intended as comments. 
;
_shelx_estimated_absorpt_t_min 0.938
_shelx_estimated_absorpt_t_max 0.979
_shelxl_version_number 2012-9

loop_
_space_group_symop_operation_xyz
'x, y, z'
'-x, y, -z+1/2'
'x+1/2, y+1/2, z'
'-x+1/2, y+1/2, -z+1/2'
'-x, -y, -z'
'x, -y, z-1/2'
'-x+1/2, -y+1/2, -z'
'x+1/2, -y+1/2, z-1/2'

loop_
_atom_site_label
_atom_site_type_symbol
_atom_site_fract_x
_atom_site_fract_y
_atom_site_fract_z
_atom_site_U_iso_or_equiv
_atom_site_adp_type
_atom_site_occupancy
_atom_site_site_symmetry_order
_atom_site_calc_flag
_atom_site_refinement_flags_posn
_atom_site_refinement_flags_adp
_atom_site_refinement_flags_occupancy
_atom_site_disorder_assembly
_atom_site_disorder_group
Pd1 Pd 0.2500 0.7500 0.0000 0.01657(10) Uani 1 2 d S . P . .
O1 O 0.30076(7) 0.81292(12) 0.14303(11) 0.0359(5) Uani 1 1 d . . . . .
N1 N 0.30303(7) 0.75886(12) 0.09016(12) 0.0219(5) Uani 1 1 d . . . . .
N2 N 0.21205(7) 0.61886(13) 0.09943(12) 0.0226(5) Uani 1 1 d . . . . .
C1 C 0.22568(8) 0.66604(16) 0.06192(15) 0.0217(6) Uani 1 1 d . . . . .
C2 C 0.19543(9) 0.56244(16) 0.14693(14) 0.0229(6) Uani 1 1 d . . . . .
C3 C 0.22095(9) 0.49658(17) 0.17549(15) 0.0285(6) Uani 1 1 d . . . . .
C4 C 0.20419(10) 0.44343(17) 0.22474(16) 0.0321(7) Uani 1 1 d . . . . .
H4 H 0.2208 0.3982 0.2458 0.039 Uiso 1 1 calc R U . . .
C5 C 0.16367(10) 0.45570(18) 0.24323(16) 0.0317(7) Uani 1 1 d . . . . .
H5 H 0.1530 0.4193 0.2775 0.038 Uiso 1 1 calc R U . . .
C6 C 0.13855(10) 0.52052(17) 0.21232(16) 0.0298(7) Uani 1 1 d . . . . .
H6 H 0.1105 0.5274 0.2245 0.036 Uiso 1 1 calc R U . . .
C7 C 0.15404(9) 0.57610(16) 0.16322(15) 0.0249(6) Uani 1 1 d . . . . .
C8 C 0.26810(12) 0.4913(3) 0.1599(3) 0.0236(12) Uani 0.551(4) 1 d G U P A 1
C13 C 0.27201(13) 0.4544(3) 0.0884(3) 0.0351(15) Uani 0.551(4) 1 d DG U P A 1
C12 C 0.31307(16) 0.4388(3) 0.0724(2) 0.0489(17) Uani 0.551(4) 1 d G U P A 1
H12 H 0.3157 0.4136 0.0235 0.059 Uiso 0.551(4) 1 calc R U P A 1
C11 C 0.35022(13) 0.4602(3) 0.1280(3) 0.0488(17) Uani 0.551(4) 1 d G U P A 1
H11 H 0.3783 0.4496 0.1171 0.059 Uiso 0.551(4) 1 calc R U P A 1
C10 C 0.34631(13) 0.4972(3) 0.1996(3) 0.0402(15) Uani 0.551(4) 1 d G U P A 1
H10 H 0.3717 0.5118 0.2376 0.048 Uiso 0.551(4) 1 calc R U P A 1
C9 C 0.30525(15) 0.5127(3) 0.2155(3) 0.0264(13) Uani 0.551(4) 1 d DG U P A 1
C8B C 0.25909(17) 0.4713(4) 0.1458(4) 0.0236(12) Uani 0.449(4) 1 d G U P A 2
C13B C 0.25696(16) 0.4315(4) 0.0733(4) 0.0351(15) Uani 0.449(4) 1 d DG U P A 2
C12B C 0.2951(2) 0.4083(4) 0.0495(3) 0.0489(17) Uani 0.449(4) 1 d G U P A 2
H12B H 0.2936 0.3810 -0.0001 0.059 Uiso 0.449(4) 1 calc R U P A 2
C11B C 0.33534(17) 0.4249(4) 0.0982(4) 0.0488(17) Uani 0.449(4) 1 d G U P A 2
H11B H 0.3614 0.4090 0.0819 0.059 Uiso 0.449(4) 1 calc R U P A 2
C10B C 0.33747(16) 0.4647(4) 0.1707(3) 0.0402(15) Uani 0.449(4) 1 d G U P A 2
H10B H 0.3650 0.4760 0.2040 0.048 Uiso 0.449(4) 1 calc R U P A 2
C9B C 0.2993(2) 0.4879(4) 0.1945(4) 0.0264(13) Uani 0.449(4) 1 d DG U P A 2
C14 C 0.3025(4) 0.5540(5) 0.2944(6) 0.0284(17) Uani 0.551(4) 1 d D . P A 1
H14 H 0.2710 0.5551 0.2979 0.034 Uiso 0.551(4) 1 calc R U P A 1
C14B C 0.3021(5) 0.5279(7) 0.2764(7) 0.0284(17) Uani 0.449(4) 1 d D . P A 2
H14B H 0.2734 0.5191 0.2925 0.034 Uiso 0.449(4) 1 calc R U P A 2
C15 C 0.3263(5) 0.5021(15) 0.3653(8) 0.075(4) Uani 0.551(4) 1 d D U P A 1
H15A H 0.3576 0.5016 0.3656 0.112 Uiso 0.551(4) 1 calc R U P A 1
H15B H 0.3149 0.4477 0.3590 0.112 Uiso 0.551(4) 1 calc R U P A 1
H15C H 0.3213 0.5243 0.4162 0.112 Uiso 0.551(4) 1 calc R U P A 1
C15B C 0.3381(7) 0.501(2) 0.3479(11) 0.075(4) Uani 0.449(4) 1 d D U P A 2
H15D H 0.3666 0.5189 0.3396 0.112 Uiso 0.449(4) 1 calc R U P A 2
H15E H 0.3382 0.4423 0.3513 0.112 Uiso 0.449(4) 1 calc R U P A 2
H15F H 0.3324 0.5231 0.3981 0.112 Uiso 0.449(4) 1 calc R U P A 2
C16 C 0.3179(5) 0.6404(7) 0.2973(8) 0.077(2) Uani 0.551(4) 1 d D U P A 1
H16A H 0.3110 0.6666 0.3448 0.115 Uiso 0.551(4) 1 calc R U P A 1
H16B H 0.3032 0.6682 0.2487 0.115 Uiso 0.551(4) 1 calc R U P A 1
H16C H 0.3495 0.6417 0.3004 0.115 Uiso 0.551(4) 1 calc R U P A 1
C16B C 0.3090(6) 0.6182(8) 0.2738(10) 0.077(2) Uani 0.449(4) 1 d D U P A 2
H16D H 0.3159 0.6391 0.3288 0.115 Uiso 0.449(4) 1 calc R U P A 2
H16E H 0.2824 0.6435 0.2442 0.115 Uiso 0.449(4) 1 calc R U P A 2
H16F H 0.3332 0.6295 0.2468 0.115 Uiso 0.449(4) 1 calc R U P A 2
C17 C 0.2311(3) 0.4292(6) 0.0245(5) 0.048(2) Uani 0.551(4) 1 d D U P A 1
H17 H 0.2072 0.4618 0.0397 0.058 Uiso 0.551(4) 1 calc R U P A 1
C17B C 0.2120(3) 0.4121(7) 0.0196(7) 0.048(2) Uani 0.449(4) 1 d D U P A 2
H17B H 0.1896 0.4458 0.0380 0.058 Uiso 0.449(4) 1 calc R U P A 2
C18 C 0.2165(8) 0.3414(10) 0.0372(13) 0.125(6) Uani 0.551(4) 1 d D . P A 1
H18A H 0.2379 0.3042 0.0231 0.188 Uiso 0.551(4) 1 calc R U P A 1
H18B H 0.1879 0.3315 0.0028 0.188 Uiso 0.551(4) 1 calc R U P A 1
H18C H 0.2146 0.3338 0.0937 0.188 Uiso 0.551(4) 1 calc R U P A 1
C18B C 0.1990(11) 0.3244(12) 0.0255(18) 0.125(6) Uani 0.449(4) 1 d D . P A 2
H18D H 0.1678 0.3183 0.0036 0.188 Uiso 0.449(4) 1 calc R U P A 2
H18E H 0.2054 0.3078 0.0821 0.188 Uiso 0.449(4) 1 calc R U P A 2
H18F H 0.2156 0.2913 -0.0052 0.188 Uiso 0.449(4) 1 calc R U P A 2
C19 C 0.2302(4) 0.4546(12) -0.0623(7) 0.103(5) Uani 0.551(4) 1 d D U P A 1
H19A H 0.2497 0.4202 -0.0856 0.155 Uiso 0.551(4) 1 calc R U P A 1
H19B H 0.2400 0.5100 -0.0631 0.155 Uiso 0.551(4) 1 calc R U P A 1
H19C H 0.2005 0.4498 -0.0937 0.155 Uiso 0.551(4) 1 calc R U P A 1
C19B C 0.2100(6) 0.4293(15) -0.0708(9) 0.103(5) Uani 0.449(4) 1 d D U P A 2
H19D H 0.2271 0.3894 -0.0929 0.155 Uiso 0.449(4) 1 calc R U P A 2
H19E H 0.2219 0.4824 -0.0769 0.155 Uiso 0.449(4) 1 calc R U P A 2
H19F H 0.1796 0.4271 -0.0998 0.155 Uiso 0.449(4) 1 calc R U P A 2
C20 C 0.12739(9) 0.64608(17) 0.12950(16) 0.0302(7) Uani 1 1 d . . . . .
C21 C 0.09992(9) 0.63965(19) 0.05369(17) 0.0332(7) Uani 1 1 d . . . . .
C22 C 0.07406(11) 0.7062(2) 0.0247(2) 0.0499(9) Uani 1 1 d . . . . .
H22 H 0.0548 0.7036 -0.0262 0.060 Uiso 1 1 calc R U . . .
C23 C 0.07648(15) 0.7754(3) 0.0699(3) 0.0695(13) Uani 1 1 d . . . . .
H23 H 0.0585 0.8194 0.0501 0.083 Uiso 1 1 calc R U . . .
C24 C 0.10481(17) 0.7810(3) 0.1435(3) 0.0737(14) Uani 1 1 d . . . . .
H24 H 0.1067 0.8293 0.1731 0.088 Uiso 1 1 calc R U . . .
C25 C 0.13056(14) 0.7165(2) 0.1743(2) 0.0531(10) Uani 1 1 d . . . . .
C26 C 0.09694(10) 0.56390(19) 0.00508(17) 0.0387(8) Uani 1 1 d . . . . .
H26 H 0.1174 0.5245 0.0368 0.046 Uiso 1 1 calc R U . . .
C27 C 0.05114(14) 0.5284(3) -0.0078(3) 0.0781(14) Uani 1 1 d . . . . .
H27A H 0.0428 0.5210 0.0444 0.117 Uiso 1 1 calc R U . . .
H27B H 0.0508 0.4768 -0.0349 0.117 Uiso 1 1 calc R U . . .
H27C H 0.0304 0.5645 -0.0410 0.117 Uiso 1 1 calc R U . . .
C28 C 0.11083(14) 0.5757(2) -0.0759(2) 0.0583(11) Uani 1 1 d . . . . .
H28A H 0.1412 0.5936 -0.0664 0.087 Uiso 1 1 calc R U . . .
H28B H 0.0921 0.6157 -0.1076 0.087 Uiso 1 1 calc R U . . .
H28C H 0.1081 0.5251 -0.1053 0.087 Uiso 1 1 calc R U . . .
C29 C 0.16377(17) 0.7254(2) 0.2567(2) 0.0672(13) Uani 1 1 d . . . . .
H29 H 0.1783 0.6726 0.2693 0.081 Uiso 1 1 calc R U . . .
C30 C 0.1374(2) 0.7428(3) 0.3230(3) 0.0956(19) Uani 1 1 d . . . . .
H30A H 0.1576 0.7543 0.3738 0.143 Uiso 1 1 calc R U . . .
H30B H 0.1197 0.6962 0.3298 0.143 Uiso 1 1 calc R U . . .
H30C H 0.1184 0.7888 0.3072 0.143 Uiso 1 1 calc R U . . .
C31 C 0.19880(16) 0.7849(3) 0.2541(3) 0.0800(14) Uani 1 1 d . . . . .
H31A H 0.2199 0.7841 0.3052 0.120 Uiso 1 1 calc R U . . .
H31B H 0.1859 0.8381 0.2451 0.120 Uiso 1 1 calc R U . . .
H31C H 0.2136 0.7716 0.2101 0.120 Uiso 1 1 calc R U . . .
C32 C 0.34113(9) 0.71474(16) 0.09683(15) 0.0211(6) Uani 1 1 d . . . . .
C33 C 0.34340(10) 0.65509(18) 0.04084(18) 0.0356(7) Uani 1 1 d . . . . .
H33 H 0.3192 0.6452 -0.0017 0.043 Uiso 1 1 calc R U . . .
C34 C 0.38103(10) 0.61037(19) 0.0474(2) 0.0477(9) Uani 1 1 d . . . . .
H34 H 0.3820 0.5693 0.0093 0.057 Uiso 1 1 calc R U . . .
C35 C 0.41767(10) 0.62364(18) 0.1083(2) 0.0382(8) Uani 1 1 d . . . . .
C36 C 0.41469(9) 0.68304(17) 0.16314(17) 0.0318(7) Uani 1 1 d . . . . .
H36 H 0.4391 0.6932 0.2052 0.038 Uiso 1 1 calc R U . . .
C37 C 0.37748(9) 0.72808(17) 0.15884(16) 0.0285(7) Uani 1 1 d . . . . .
H37 H 0.3764 0.7682 0.1979 0.034 Uiso 1 1 calc R U . . .
C38 C 0.4598(2) 0.5795(4) 0.0972(4) 0.0298(15) Uani 0.406(2) 1 d G U P B 1
C39 C 0.45817(17) 0.5019(4) 0.0683(5) 0.0468(17) Uani 0.406(2) 1 d G U P B 1
H39 H 0.4309 0.4788 0.0445 0.056 Uiso 0.406(2) 1 calc R U P B 1
C40 C 0.4964(2) 0.4582(3) 0.0742(5) 0.061(2) Uani 0.406(2) 1 d G U P B 1
H40 H 0.4953 0.4051 0.0545 0.073 Uiso 0.406(2) 1 calc R U P B 1
C41 C 0.53620(17) 0.4920(5) 0.1090(5) 0.059(2) Uani 0.406(2) 1 d G U P B 1
H41 H 0.5623 0.4621 0.1130 0.071 Uiso 0.406(2) 1 calc R U P B 1
C42 C 0.5378(2) 0.5696(5) 0.1379(5) 0.060(2) Uani 0.406(2) 1 d G U P B 1
H42 H 0.5651 0.5928 0.1617 0.072 Uiso 0.406(2) 1 calc R U P B 1
C43 C 0.4996(3) 0.6134(3) 0.1320(5) 0.0525(16) Uani 0.406(2) 1 d G U P B 1
H43 H 0.5008 0.6664 0.1517 0.063 Uiso 0.406(2) 1 calc R U P B 1
C38B C 0.4579(2) 0.5739(3) 0.1299(4) 0.0298(15) Uani 0.417(2) 1 d G U P B 2
C39B C 0.45499(15) 0.4916(3) 0.1218(4) 0.0468(17) Uani 0.417(2) 1 d G U P B 2
H39B H 0.4272 0.4669 0.1067 0.056 Uiso 0.417(2) 1 calc R U P B 2
C40B C 0.49261(19) 0.4455(3) 0.1356(4) 0.061(2) Uani 0.417(2) 1 d G U P B 2
H40B H 0.4906 0.3893 0.1301 0.073 Uiso 0.417(2) 1 calc R U P B 2
C41B C 0.53320(16) 0.4816(5) 0.1576(4) 0.059(2) Uani 0.417(2) 1 d G U P B 2
H41B H 0.5589 0.4501 0.1671 0.071 Uiso 0.417(2) 1 calc R U P B 2
C42B C 0.5362(2) 0.5639(5) 0.1658(5) 0.060(2) Uani 0.417(2) 1 d G U P B 2
H42B H 0.5639 0.5886 0.1808 0.072 Uiso 0.417(2) 1 calc R U P B 2
C43B C 0.4985(3) 0.6100(3) 0.1519(5) 0.0525(16) Uani 0.417(2) 1 d G U P B 2
H43B H 0.5005 0.6663 0.1575 0.063 Uiso 0.417(2) 1 calc R U P B 2
C38C C 0.4555(4) 0.5648(8) 0.1157(7) 0.0298(15) Uani 0.177(2) 1 d G U P B 3
C43C C 0.4820(4) 0.5513(9) 0.1907(6) 0.0525(16) Uani 0.177(2) 1 d G U P B 3
H43C H 0.4746 0.5741 0.2375 0.063 Uiso 0.177(2) 1 calc R U P B 3
C42C C 0.5191(4) 0.5044(9) 0.1971(7) 0.060(2) Uani 0.177(2) 1 d G U P B 3
H42C H 0.5371 0.4951 0.2484 0.072 Uiso 0.177(2) 1 calc R U P B 3
C41C C 0.5298(4) 0.4710(9) 0.1286(9) 0.059(2) Uani 0.177(2) 1 d G U P B 3
H41C H 0.5551 0.4389 0.1331 0.071 Uiso 0.177(2) 1 calc R U P B 3
C40C C 0.5033(5) 0.4845(9) 0.0537(7) 0.061(2) Uani 0.177(2) 1 d G U P B 3
H40C H 0.5106 0.4617 0.0069 0.073 Uiso 0.177(2) 1 calc R U P B 3
C39C C 0.4662(4) 0.5314(9) 0.0472(6) 0.0468(17) Uani 0.177(2) 1 d G U P B 3
H39C H 0.4482 0.5406 -0.0040 0.056 Uiso 0.177(2) 1 calc R U P B 3

loop_
_atom_site_aniso_label
_atom_site_aniso_U_11
_atom_site_aniso_U_22
_atom_site_aniso_U_33
_atom_site_aniso_U_23
_atom_site_aniso_U_13
_atom_site_aniso_U_12
Pd1 0.02069(16) 0.01622(15) 0.01282(14) 0.00158(12) 0.00340(10) 0.00424(13)
O1 0.0377(12) 0.0379(12) 0.0309(11) -0.0180(10) 0.0043(9) 0.0048(10)
N1 0.0281(12) 0.0218(12) 0.0160(10) -0.0019(10) 0.0049(9) 0.0037(10)
N2 0.0283(13) 0.0241(12) 0.0142(10) 0.0021(10) 0.0014(9) 0.0018(10)
C1 0.0226(14) 0.0239(14) 0.0164(12) -0.0007(11) -0.0014(10) 0.0054(11)
C2 0.0295(15) 0.0247(15) 0.0134(12) 0.0057(11) 0.0015(11) -0.0010(12)
C3 0.0369(17) 0.0310(16) 0.0178(13) 0.0055(12) 0.0057(12) 0.0077(13)
C4 0.0455(19) 0.0275(16) 0.0228(14) 0.0102(13) 0.0056(13) 0.0104(14)
C5 0.0414(18) 0.0322(17) 0.0200(14) 0.0067(12) 0.0027(12) -0.0055(14)
C6 0.0307(16) 0.0356(17) 0.0238(14) 0.0035(13) 0.0069(12) -0.0031(13)
C7 0.0298(16) 0.0267(15) 0.0166(12) 0.0015(11) 0.0006(11) -0.0009(12)
C8 0.030(2) 0.022(3) 0.018(2) 0.0059(19) 0.003(2) 0.001(2)
C13 0.039(4) 0.038(3) 0.027(3) 0.005(2) 0.004(3) 0.010(3)
C12 0.058(4) 0.059(4) 0.034(3) 0.006(3) 0.019(3) 0.016(3)
C11 0.043(3) 0.060(4) 0.049(4) 0.019(3) 0.022(3) 0.018(3)
C10 0.034(3) 0.045(4) 0.041(3) 0.015(3) 0.007(2) 0.005(3)
C9 0.028(2) 0.029(4) 0.021(3) 0.004(2) 0.003(2) -0.001(2)
C8B 0.030(2) 0.022(3) 0.018(2) 0.0059(19) 0.003(2) 0.001(2)
C13B 0.039(4) 0.038(3) 0.027(3) 0.005(2) 0.004(3) 0.010(3)
C12B 0.058(4) 0.059(4) 0.034(3) 0.006(3) 0.019(3) 0.016(3)
C11B 0.043(3) 0.060(4) 0.049(4) 0.019(3) 0.022(3) 0.018(3)
C10B 0.034(3) 0.045(4) 0.041(3) 0.015(3) 0.007(2) 0.005(3)
C9B 0.028(2) 0.029(4) 0.021(3) 0.004(2) 0.003(2) -0.001(2)
C14 0.0285(19) 0.020(6) 0.031(5) 0.000(3) -0.006(3) -0.007(4)
C14B 0.0285(19) 0.020(6) 0.031(5) 0.000(3) -0.006(3) -0.007(4)
C15 0.074(8) 0.098(4) 0.048(6) 0.025(5) -0.001(5) 0.026(6)
C15B 0.074(8) 0.098(4) 0.048(6) 0.025(5) -0.001(5) 0.026(6)
C16 0.103(7) 0.049(6) 0.074(7) 0.000(4) 0.005(5) -0.040(5)
C16B 0.103(7) 0.049(6) 0.074(7) 0.000(4) 0.005(5) -0.040(5)
C17 0.062(5) 0.051(4) 0.035(2) -0.006(3) 0.019(4) 0.015(4)
C17B 0.062(5) 0.051(4) 0.035(2) -0.006(3) 0.019(4) 0.015(4)
C18 0.16(2) 0.072(8) 0.105(8) -0.029(7) -0.059(9) 0.006(8)
C18B 0.16(2) 0.072(8) 0.105(8) -0.029(7) -0.059(9) 0.006(8)
C19 0.102(10) 0.169(11) 0.041(3) 0.008(5) 0.019(6) 0.032(8)
C19B 0.102(10) 0.169(11) 0.041(3) 0.008(5) 0.019(6) 0.032(8)
C20 0.0339(17) 0.0300(16) 0.0281(15) 0.0077(13) 0.0093(12) 0.0083(13)
C21 0.0243(16) 0.0413(18) 0.0341(16) 0.0134(14) 0.0065(12) 0.0026(13)
C22 0.041(2) 0.060(3) 0.048(2) 0.0263(19) 0.0068(16) 0.0150(18)
C23 0.080(3) 0.058(3) 0.074(3) 0.020(2) 0.023(3) 0.045(2)
C24 0.111(4) 0.049(2) 0.059(3) 0.001(2) 0.010(3) 0.040(3)
C25 0.085(3) 0.0346(18) 0.0390(19) 0.0030(17) 0.0112(19) 0.017(2)
C26 0.0364(18) 0.0412(19) 0.0320(16) 0.0102(14) -0.0087(13) -0.0101(15)
C27 0.062(3) 0.089(3) 0.076(3) 0.012(3) -0.003(2) -0.038(3)
C28 0.086(3) 0.050(2) 0.0382(19) -0.0025(17) 0.0116(19) -0.017(2)
C29 0.116(4) 0.038(2) 0.040(2) -0.0084(17) -0.004(2) 0.013(2)
C30 0.165(6) 0.078(4) 0.044(2) -0.011(2) 0.023(3) -0.014(3)
C31 0.085(4) 0.079(3) 0.069(3) -0.026(3) -0.003(3) 0.011(3)
C32 0.0240(15) 0.0177(13) 0.0201(13) 0.0042(11) 0.0007(11) 0.0018(11)
C33 0.0240(16) 0.0366(17) 0.0409(17) -0.0147(14) -0.0063(13) 0.0064(13)
C34 0.0307(18) 0.0324(18) 0.072(2) -0.0274(17) -0.0081(16) 0.0103(14)
C35 0.0262(16) 0.0266(16) 0.057(2) -0.0015(15) -0.0036(14) 0.0058(13)
C36 0.0254(16) 0.0350(17) 0.0301(15) 0.0059(13) -0.0064(12) 0.0005(13)
C37 0.0306(16) 0.0295(16) 0.0236(14) -0.0027(11) 0.0011(12) -0.0025(12)
C38 0.0301(19) 0.031(2) 0.024(4) 0.002(2) -0.003(2) 0.0073(17)
C39 0.036(3) 0.038(3) 0.063(4) -0.013(3) 0.002(3) 0.008(2)
C40 0.049(3) 0.048(3) 0.080(4) -0.014(4) -0.001(3) 0.021(3)
C41 0.038(3) 0.055(3) 0.076(5) -0.009(4) -0.005(3) 0.022(2)
C42 0.037(3) 0.065(3) 0.070(5) -0.024(3) -0.007(3) 0.011(2)
C43 0.034(2) 0.049(2) 0.066(4) -0.024(2) -0.009(2) 0.0089(19)
C38B 0.0301(19) 0.031(2) 0.024(4) 0.002(2) -0.003(2) 0.0073(17)
C39B 0.036(3) 0.038(3) 0.063(4) -0.013(3) 0.002(3) 0.008(2)
C40B 0.049(3) 0.048(3) 0.080(4) -0.014(4) -0.001(3) 0.021(3)
C41B 0.038(3) 0.055(3) 0.076(5) -0.009(4) -0.005(3) 0.022(2)
C42B 0.037(3) 0.065(3) 0.070(5) -0.024(3) -0.007(3) 0.011(2)
C43B 0.034(2) 0.049(2) 0.066(4) -0.024(2) -0.009(2) 0.0089(19)
C38C 0.0301(19) 0.031(2) 0.024(4) 0.002(2) -0.003(2) 0.0073(17)
C43C 0.034(2) 0.049(2) 0.066(4) -0.024(2) -0.009(2) 0.0089(19)
C42C 0.037(3) 0.065(3) 0.070(5) -0.024(3) -0.007(3) 0.011(2)
C41C 0.038(3) 0.055(3) 0.076(5) -0.009(4) -0.005(3) 0.022(2)
C40C 0.049(3) 0.048(3) 0.080(4) -0.014(4) -0.001(3) 0.021(3)
C39C 0.036(3) 0.038(3) 0.063(4) -0.013(3) 0.002(3) 0.008(2)

loop_
_atom_type_symbol
_atom_type_description
_atom_type_scat_dispersion_real
_atom_type_scat_dispersion_imag
_atom_type_scat_source
C C 0.0033 0.0016 'International Tables Vol C Tables 4.2.6.8 and 6.1.1.4'
H H 0.0000 0.0000 'International Tables Vol C Tables 4.2.6.8 and 6.1.1.4'
N N 0.0061 0.0033 'International Tables Vol C Tables 4.2.6.8 and 6.1.1.4'
O O 0.0106 0.0060 'International Tables Vol C Tables 4.2.6.8 and 6.1.1.4'
Pd Pd -0.9988 1.0072 'International Tables Vol C Tables 4.2.6.8 and 6.1.1.4'

loop_
_geom_angle_atom_site_label_1
_geom_angle_atom_site_label_2
_geom_angle_atom_site_label_3
_geom_angle
_geom_angle_site_symmetry_1
_geom_angle_site_symmetry_3
C1 Pd1 C1 180.00(13) . 7_565
C1 Pd1 N1 89.76(9) . .
C1 Pd1 N1 90.24(9) 7_565 .
C1 Pd1 N1 90.24(9) . 7_565
C1 Pd1 N1 89.76(9) 7_565 7_565
N1 Pd1 N1 180.0 . 7_565
O1 N1 C32 119.0(2) . .
O1 N1 Pd1 115.25(16) . .
C32 N1 Pd1 125.65(16) . .
C1 N2 C2 178.6(3) . .
N2 C1 Pd1 178.2(2) . .
C3 C2 C7 123.5(2) . .
C3 C2 N2 118.8(2) . .
C7 C2 N2 117.8(2) . .
C2 C3 C4 117.3(3) . .
C2 C3 C8B 124.5(4) . .
C4 C3 C8B 117.1(4) . .
C2 C3 C8 119.0(3) . .
C4 C3 C8 123.4(3) . .
C5 C4 C3 120.9(3) . .
C5 C4 H4 119.6 . .
C3 C4 H4 119.6 . .
C4 C5 C6 120.6(3) . .
C4 C5 H5 119.7 . .
C6 C5 H5 119.7 . .
C5 C6 C7 120.8(3) . .
C5 C6 H6 119.6 . .
C7 C6 H6 119.6 . .
C2 C7 C6 117.0(2) . .
C2 C7 C20 121.6(2) . .
C6 C7 C20 121.4(3) . .
C13 C8 C9 120.0 . .
C13 C8 C3 115.2(3) . .
C9 C8 C3 124.4(3) . .
C12 C13 C8 120.0 . .
C12 C13 C17 118.4(4) . .
C8 C13 C17 121.6(4) . .
C13 C12 C11 120.0 . .
C13 C12 H12 120.0 . .
C11 C12 H12 120.0 . .
C10 C11 C12 120.0 . .
C10 C11 H11 120.0 . .
C12 C11 H11 120.0 . .
C11 C10 C9 120.0 . .
C11 C10 H10 120.0 . .
C9 C10 H10 120.0 . .
C10 C9 C8 120.0 . .
C10 C9 C14 118.2(5) . .
C8 C9 C14 121.8(5) . .
C13B C8B C9B 120.0 . .
C13B C8B C3 123.5(4) . .
C9B C8B C3 116.5(4) . .
C8B C13B C12B 120.0 . .
C8B C13B C17B 119.9(6) . .
C12B C13B C17B 120.1(6) . .
C11B C12B C13B 120.0 . .
C11B C12B H12B 120.0 . .
C13B C12B H12B 120.0 . .
C10B C11B C12B 120.0 . .
C10B C11B H11B 120.0 . .
C12B C11B H11B 120.0 . .
C11B C10B C9B 120.0 . .
C11B C10B H10B 120.0 . .
C9B C10B H10B 120.0 . .
C10B C9B C8B 120.0 . .
C10B C9B C14B 119.4(7) . .
C8B C9B C14B 120.5(7) . .
C9 C14 C16 112.8(9) . .
C9 C14 C15 108.8(9) . .
C16 C14 C15 114.2(12) . .
C9 C14 H14 106.9 . .
C16 C14 H14 106.9 . .
C15 C14 H14 106.9 . .
C9B C14B C16B 113.0(11) . .
C9B C14B C15B 118.7(13) . .
C16B C14B C15B 103.3(16) . .
C9B C14B H14B 107.1 . .
C16B C14B H14B 107.1 . .
C15B C14B H14B 107.1 . .
C14 C15 H15A 109.5 . .
C14 C15 H15B 109.5 . .
H15A C15 H15B 109.5 . .
C14 C15 H15C 109.5 . .
H15A C15 H15C 109.5 . .
H15B C15 H15C 109.5 . .
C14B C15B H15D 109.5 . .
C14B C15B H15E 109.5 . .
H15D C15B H15E 109.5 . .
C14B C15B H15F 109.5 . .
H15D C15B H15F 109.5 . .
H15E C15B H15F 109.5 . .
C14 C16 H16A 109.5 . .
C14 C16 H16B 109.5 . .
H16A C16 H16B 109.5 . .
C14 C16 H16C 109.5 . .
H16A C16 H16C 109.5 . .
H16B C16 H16C 109.5 . .
C14B C16B H16D 109.5 . .
C14B C16B H16E 109.5 . .
H16D C16B H16E 109.5 . .
C14B C16B H16F 109.5 . .
H16D C16B H16F 109.5 . .
H16E C16B H16F 109.5 . .
C19 C17 C13 116.6(7) . .
C19 C17 C18 116.4(12) . .
C13 C17 C18 112.3(8) . .
C19 C17 H17 103.0 . .
C13 C17 H17 103.0 . .
C18 C17 H17 103.0 . .
C18B C17B C13B 112.6(11) . .
C18B C17B C19B 106.5(17) . .
C13B C17B C19B 113.3(9) . .
C18B C17B H17B 108.1 . .
C13B C17B H17B 108.1 . .
C19B C17B H17B 108.1 . .
C17 C18 H18A 109.5 . .
C17 C18 H18B 109.5 . .
H18A C18 H18B 109.5 . .
C17 C18 H18C 109.5 . .
H18A C18 H18C 109.5 . .
H18B C18 H18C 109.5 . .
C17B C18B H18D 109.5 . .
C17B C18B H18E 109.5 . .
H18D C18B H18E 109.5 . .
C17B C18B H18F 109.5 . .
H18D C18B H18F 109.5 . .
H18E C18B H18F 109.5 . .
C17 C19 H19A 109.5 . .
C17 C19 H19B 109.5 . .
H19A C19 H19B 109.5 . .
C17 C19 H19C 109.5 . .
H19A C19 H19C 109.5 . .
H19B C19 H19C 109.5 . .
C17B C19B H19D 109.5 . .
C17B C19B H19E 109.5 . .
H19D C19B H19E 109.5 . .
C17B C19B H19F 109.5 . .
H19D C19B H19F 109.5 . .
H19E C19B H19F 109.5 . .
C25 C20 C21 121.8(3) . .
C25 C20 C7 119.1(3) . .
C21 C20 C7 119.1(3) . .
C20 C21 C22 117.6(3) . .
C20 C21 C26 121.8(3) . .
C22 C21 C26 120.6(3) . .
C23 C22 C21 120.5(3) . .
C23 C22 H22 119.7 . .
C21 C22 H22 119.7 . .
C24 C23 C22 120.7(4) . .
C24 C23 H23 119.6 . .
C22 C23 H23 119.6 . .
C23 C24 C25 120.4(4) . .
C23 C24 H24 119.8 . .
C25 C24 H24 119.8 . .
C24 C25 C20 118.9(4) . .
C24 C25 C29 119.4(4) . .
C20 C25 C29 121.7(3) . .
C21 C26 C27 111.2(3) . .
C21 C26 C28 112.5(3) . .
C27 C26 C28 110.4(3) . .
C21 C26 H26 107.5 . .
C27 C26 H26 107.5 . .
C28 C26 H26 107.5 . .
C26 C27 H27A 109.5 . .
C26 C27 H27B 109.5 . .
H27A C27 H27B 109.5 . .
C26 C27 H27C 109.5 . .
H27A C27 H27C 109.5 . .
H27B C27 H27C 109.5 . .
C26 C28 H28A 109.5 . .
C26 C28 H28B 109.5 . .
H28A C28 H28B 109.5 . .
C26 C28 H28C 109.5 . .
H28A C28 H28C 109.5 . .
H28B C28 H28C 109.5 . .
C31 C29 C30 113.4(4) . .
C31 C29 C25 113.3(3) . .
C30 C29 C25 108.0(4) . .
C31 C29 H29 107.2 . .
C30 C29 H29 107.2 . .
C25 C29 H29 107.2 . .
C29 C30 H30A 109.5 . .
C29 C30 H30B 109.5 . .
H30A C30 H30B 109.5 . .
C29 C30 H30C 109.5 . .
H30A C30 H30C 109.5 . .
H30B C30 H30C 109.5 . .
C29 C31 H31A 109.5 . .
C29 C31 H31B 109.5 . .
H31A C31 H31B 109.5 . .
C29 C31 H31C 109.5 . .
H31A C31 H31C 109.5 . .
H31B C31 H31C 109.5 . .
N1 C32 C33 119.2(2) . .
N1 C32 C37 122.0(2) . .
C33 C32 C37 118.8(3) . .
C34 C33 C32 119.7(3) . .
C34 C33 H33 120.2 . .
C32 C33 H33 120.2 . .
C33 C34 C35 122.1(3) . .
C33 C34 H34 118.9 . .
C35 C34 H34 118.9 . .
C36 C35 C34 117.2(3) . .
C36 C35 C38B 113.9(4) . .
C34 C35 C38B 128.2(4) . .
C36 C35 C38C 124.6(5) . .
C34 C35 C38C 117.7(5) . .
C36 C35 C38 126.8(4) . .
C34 C35 C38 115.1(4) . .
C37 C36 C35 122.1(3) . .
C37 C36 H36 118.9 . .
C35 C36 H36 118.9 . .
C36 C37 C32 120.1(3) . .
C36 C37 H37 120.0 . .
C32 C37 H37 120.0 . .
C39 C38 C43 120.0 . .
C39 C38 C35 121.1(5) . .
C43 C38 C35 117.6(5) . .
C40 C39 C38 120.0 . .
C40 C39 H39 120.0 . .
C38 C39 H39 120.0 . .
C39 C40 C41 120.0 . .
C39 C40 H40 120.0 . .
C41 C40 H40 120.0 . .
C42 C41 C40 120.0 . .
C42 C41 H41 120.0 . .
C40 C41 H41 120.0 . .
C41 C42 C43 120.0 . .
C41 C42 H42 120.0 . .
C43 C42 H42 120.0 . .
C42 C43 C38 120.0 . .
C42 C43 H43 120.0 . .
C38 C43 H43 120.0 . .
C39B C38B C43B 120.0 . .
C39B C38B C35 119.7(5) . .
C43B C38B C35 120.1(5) . .
C38B C39B C40B 120.0 . .
C38B C39B H39B 120.0 . .
C40B C39B H39B 120.0 . .
C39B C40B C41B 120.0 . .
C39B C40B H40B 120.0 . .
C41B C40B H40B 120.0 . .
C42B C41B C40B 120.0 . .
C42B C41B H41B 120.0 . .
C40B C41B H41B 120.0 . .
C43B C42B C41B 120.0 . .
C43B C42B H42B 120.0 . .
C41B C42B H42B 120.0 . .
C42B C43B C38B 120.0 . .
C42B C43B H43B 120.0 . .
C38B C43B H43B 120.0 . .
C43C C38C C39C 120.0 . .
C43C C38C C35 119.4(8) . .
C39C C38C C35 120.3(8) . .
C38C C43C C42C 120.0 . .
C38C C43C H43C 120.0 . .
C42C C43C H43C 120.0 . .
C41C C42C C43C 120.0 . .
C41C C42C H42C 120.0 . .
C43C C42C H42C 120.0 . .
C42C C41C C40C 120.0 . .
C42C C41C H41C 120.0 . .
C40C C41C H41C 120.0 . .
C41C C40C C39C 120.0 . .
C41C C40C H40C 120.0 . .
C39C C40C H40C 120.0 . .
C40C C39C C38C 120.0 . .
C40C C39C H39C 120.0 . .
C38C C39C H39C 120.0 . .

loop_
_geom_bond_atom_site_label_1
_geom_bond_atom_site_label_2
_geom_bond_distance
_geom_bond_site_symmetry_2
Pd1 C1 1.998(3) .
Pd1 C1 1.998(3) 7_565
Pd1 N1 2.025(2) .
Pd1 N1 2.025(2) 7_565
O1 N1 1.288(3) .
N1 C32 1.390(3) .
N2 C1 1.151(3) .
N2 C2 1.409(3) .
C2 C3 1.394(4) .
C2 C7 1.397(4) .
C3 C4 1.395(4) .
C3 C8B 1.449(5) .
C3 C8 1.553(4) .
C4 C5 1.381(4) .
C4 H4 0.9500 .
C5 C6 1.384(4) .
C5 H5 0.9500 .
C6 C7 1.401(4) .
C6 H6 0.9500 .
C7 C20 1.488(4) .
C8 C13 1.3900 .
C8 C9 1.3900 .
C13 C12 1.3900 .
C13 C17 1.560(8) .
C12 C11 1.3900 .
C12 H12 0.9500 .
C11 C10 1.3900 .
C11 H11 0.9500 .
C10 C9 1.3900 .
C10 H10 0.9500 .
C9 C14 1.525(8) .
C8B C13B 1.3900 .
C8B C9B 1.3900 .
C13B C12B 1.3900 .
C13B C17B 1.549(10) .
C12B C11B 1.3900 .
C12B H12B 0.9500 .
C11B C10B 1.3900 .
C11B H11B 0.9500 .
C10B C9B 1.3900 .
C10B H10B 0.9500 .
C9B C14B 1.530(10) .
C14 C16 1.527(10) .
C14 C15 1.550(13) .
C14 H14 1.0000 .
C14B C16B 1.534(12) .
C14B C15B 1.553(15) .
C14B H14B 1.0000 .
C15 H15A 0.9800 .
C15 H15B 0.9800 .
C15 H15C 0.9800 .
C15B H15D 0.9800 .
C15B H15E 0.9800 .
C15B H15F 0.9800 .
C16 H16A 0.9800 .
C16 H16B 0.9800 .
C16 H16C 0.9800 .
C16B H16D 0.9800 .
C16B H16E 0.9800 .
C16B H16F 0.9800 .
C17 C19 1.527(12) .
C17 C18 1.572(13) .
C17 H17 1.0000 .
C17B C18B 1.536(16) .
C17B C19B 1.550(14) .
C17B H17B 1.0000 .
C18 H18A 0.9800 .
C18 H18B 0.9800 .
C18 H18C 0.9800 .
C18B H18D 0.9800 .
C18B H18E 0.9800 .
C18B H18F 0.9800 .
C19 H19A 0.9800 .
C19 H19B 0.9800 .
C19 H19C 0.9800 .
C19B H19D 0.9800 .
C19B H19E 0.9800 .
C19B H19F 0.9800 .
C20 C25 1.399(5) .
C20 C21 1.401(4) .
C21 C22 1.410(4) .
C21 C26 1.509(4) .
C22 C23 1.386(6) .
C22 H22 0.9500 .
C23 C24 1.382(6) .
C23 H23 0.9500 .
C24 C25 1.388(5) .
C24 H24 0.9500 .
C25 C29 1.574(5) .
C26 C27 1.528(5) .
C26 C28 1.534(4) .
C26 H26 1.0000 .
C27 H27A 0.9800 .
C27 H27B 0.9800 .
C27 H27C 0.9800 .
C28 H28A 0.9800 .
C28 H28B 0.9800 .
C28 H28C 0.9800 .
C29 C31 1.490(7) .
C29 C30 1.549(7) .
C29 H29 1.0000 .
C30 H30A 0.9800 .
C30 H30B 0.9800 .
C30 H30C 0.9800 .
C31 H31A 0.9800 .
C31 H31B 0.9800 .
C31 H31C 0.9800 .
C32 C33 1.392(4) .
C32 C37 1.404(4) .
C33 C34 1.383(4) .
C33 H33 0.9500 .
C34 C35 1.399(4) .
C34 H34 0.9500 .
C35 C36 1.380(4) .
C35 C38B 1.496(6) .
C35 C38C 1.529(10) .
C35 C38 1.556(6) .
C36 C37 1.379(4) .
C36 H36 0.9500 .
C37 H37 0.9500 .
C38 C39 1.3900 .
C38 C43 1.3900 .
C39 C40 1.3900 .
C39 H39 0.9500 .
C40 C41 1.3900 .
C40 H40 0.9500 .
C41 C42 1.3900 .
C41 H41 0.9500 .
C42 C43 1.3900 .
C42 H42 0.9500 .
C43 H43 0.9500 .
C38B C39B 1.3900 .
C38B C43B 1.3900 .
C39B C40B 1.3900 .
C39B H39B 0.9500 .
C40B C41B 1.3900 .
C40B H40B 0.9500 .
C41B C42B 1.3900 .
C41B H41B 0.9500 .
C42B C43B 1.3900 .
C42B H42B 0.9500 .
C43B H43B 0.9500 .
C38C C43C 1.3900 .
C38C C39C 1.3900 .
C43C C42C 1.3900 .
C43C H43C 0.9500 .
C42C C41C 1.3900 .
C42C H42C 0.9500 .
C41C C40C 1.3900 .
C41C H41C 0.9500 .
C40C C39C 1.3900 .
C40C H40C 0.9500 .
C39C H39C 0.9500 .

loop_
_platon_squeeze_void_nr
_platon_squeeze_void_average_x
_platon_squeeze_void_average_y
_platon_squeeze_void_average_z
_platon_squeeze_void_volume
_platon_squeeze_void_count_electrons
_platon_squeeze_void_content
1 0.500 0.000 0.263 974 342 '8 molecules of Diethyl Ether'
2 0.000 0.500 -0.030 974 342 '8 molecules of Diethyl Ether'
